data_4119299
loop_
_publ_author_name
'Christophe Werl\'e'
'Mustapha Hamdaoui'
'Corinne Bailly'
'Xavier-Fr\'ed\'eric Le Goff'
'Lydia Brelot'
'Jean-Pierre Djukic'

_publ_contact_author_address
;Institut de Chimie
Universite de Strasbourg
4 rue Blaise Pascal
67000 Strasbourg 
France
;
_publ_contact_author_email djukic@unistra.fr
_publ_contact_author_name 'J.P. Djukic'
_publ_contact_author_phone 33(0)368851523
_publ_section_title
;
 Electron-Deficient \h1-Indenyl,\h3-allylpalladium(II) Complexes
 Stabilized by Fluxional Non-covalent Interactions
;
_journal_name_full 'Journal of the American Chemical Society'
_journal_page_first 1715
_journal_page_last 1718
_journal_paper_doi 10.1021/ja312003q
_journal_volume 135
_journal_year 2013
_chemical_formula_moiety 'C17 H16 Cr O3 Pd, C7 H8'
_chemical_formula_sum 'C24 H24 Cr O3 Pd'
_chemical_formula_weight 518.83
_space_group_IT_number 2
_symmetry_cell_setting triclinic
_symmetry_space_group_name_Hall '-P 1'
_symmetry_space_group_name_H-M 'P -1'
_atom_sites_solution_hydrogens geom
_atom_sites_solution_primary direct
_atom_sites_solution_secondary difmap
_audit_creation_method SHELXL-97
_cell_angle_alpha 81.698(3)
_cell_angle_beta 85.039(3)
_cell_angle_gamma 85.655(2)
_cell_formula_units_Z 2
_cell_length_a 9.4974(12)
_cell_length_b 10.1697(13)
_cell_length_c 11.2987(15)
_cell_measurement_reflns_used 3619
_cell_measurement_temperature 173(2)
_cell_measurement_theta_max 26.39
_cell_measurement_theta_min 2.53
_cell_volume 1073.6(2)
_computing_cell_refinement 'Bruker SAINT'
_computing_data_collection 'Bruker APEX2'
_computing_data_reduction 'Bruker SAINT'
_computing_molecular_graphics 'Bruker SHELXTL'
_computing_publication_material 'Bruker SHELXTL'
_computing_structure_refinement 'SHELXL-97 (Sheldrick, 2008)'
_computing_structure_solution 'SHELXS-97 (Sheldrick, 2008)'
_diffrn_ambient_temperature 173(2)
_diffrn_measured_fraction_theta_full 0.988
_diffrn_measured_fraction_theta_max 0.988
_diffrn_measurement_device_type 'Bruker APEX-II CCD'
_diffrn_measurement_method '\f and \w scans'
_diffrn_radiation_monochromator triumph
_diffrn_radiation_source 'sealed tube'
_diffrn_radiation_type MoK\a
_diffrn_radiation_wavelength 0.71073
_diffrn_reflns_av_R_equivalents 0.0451
_diffrn_reflns_av_sigmaI/netI 0.0665
_diffrn_reflns_limit_h_max 12
_diffrn_reflns_limit_h_min -12
_diffrn_reflns_limit_k_max 11
_diffrn_reflns_limit_k_min -13
_diffrn_reflns_limit_l_max 14
_diffrn_reflns_limit_l_min -15
_diffrn_reflns_number 13102
_diffrn_reflns_theta_full 28.19
_diffrn_reflns_theta_max 28.19
_diffrn_reflns_theta_min 2.03
_exptl_absorpt_coefficient_mu 1.365
_exptl_absorpt_correction_T_max 0.8986
_exptl_absorpt_correction_T_min 0.7719
_exptl_absorpt_correction_type multi-scan
_exptl_absorpt_process_details sadabs
_exptl_crystal_colour orange
_exptl_crystal_density_diffrn 1.605
_exptl_crystal_description block
_exptl_crystal_F_000 524
_exptl_crystal_size_max 0.20
_exptl_crystal_size_mid 0.10
_exptl_crystal_size_min 0.08
_refine_diff_density_max 0.941
_refine_diff_density_min -0.655
_refine_diff_density_rms 0.107
_refine_ls_extinction_method none
_refine_ls_goodness_of_fit_ref 0.991
_refine_ls_hydrogen_treatment constr
_refine_ls_matrix_type full
_refine_ls_number_parameters 265
_refine_ls_number_reflns 5222
_refine_ls_number_restraints 0
_refine_ls_restrained_S_all 0.991
_refine_ls_R_factor_all 0.0675
_refine_ls_R_factor_gt 0.0387
_refine_ls_shift/su_max 0.001
_refine_ls_shift/su_mean 0.000
_refine_ls_structure_factor_coef Fsqd
_refine_ls_weighting_details 'calc w=1/[\s^2^(Fo^2^)+(0.0410P)^2^+0.0000P] where P=(Fo^2^+2Fc^2^)/3'
_refine_ls_weighting_scheme calc
_refine_ls_wR_factor_gt 0.0772
_refine_ls_wR_factor_ref 0.0858
_reflns_number_gt 3890
_reflns_number_total 5222
_reflns_threshold_expression I>2\s(I)
_cod_data_source_file ja312003q_si_002_04.cif
_cod_data_source_block 3b
_cod_original_sg_symbol_Hall '-P 1 '
_cod_original_sg_symbol_H-M 'P -1 '
_cod_database_code 4119299

loop_
_symmetry_equiv_pos_as_xyz
'x, y, z'
'-x, -y, -z'

loop_
_atom_site_label
_atom_site_type_symbol
_atom_site_fract_x
_atom_site_fract_y
_atom_site_fract_z
_atom_site_U_iso_or_equiv
_atom_site_adp_type
_atom_site_occupancy
_atom_site_symmetry_multiplicity
_atom_site_calc_flag
_atom_site_refinement_flags
C1 C 0.5437(3) 0.4161(4) 0.7528(3) 0.0296(8) Uani 1 1 d .
C2 C 0.4484(4) 0.5076(4) 0.8065(4) 0.0381(10) Uani 1 1 d .
H2 H 0.4024 0.4824 0.8837 0.046 Uiso 1 1 calc R
C3 C 0.4223(4) 0.6351(4) 0.7455(4) 0.0427(11) Uani 1 1 d .
H3 H 0.3579 0.6966 0.7815 0.051 Uiso 1 1 calc R
C4 C 0.4898(4) 0.6744(4) 0.6315(4) 0.0414(10) Uani 1 1 d .
H4 H 0.4659 0.7599 0.5895 0.050 Uiso 1 1 calc R
C5 C 0.5910(4) 0.5897(4) 0.5794(4) 0.0325(8) Uani 1 1 d .
H5 H 0.6394 0.6187 0.5042 0.039 Uiso 1 1 calc R
C6 C 0.6212(3) 0.4602(3) 0.6395(3) 0.0262(8) Uani 1 1 d .
C7 C 0.7257(3) 0.3535(3) 0.6167(3) 0.0271(8) Uani 1 1 d .
H7 H 0.7451 0.3342 0.5323 0.033 Uiso 1 1 calc R
C8 C 0.6966(4) 0.2433(4) 0.7098(4) 0.0312(8) Uani 1 1 d .
C9 C 0.5915(4) 0.2822(4) 0.7915(4) 0.0338(9) Uani 1 1 d .
H9 H 0.5565 0.2283 0.8621 0.041 Uiso 1 1 calc R
C10 C 0.7744(5) 0.1099(4) 0.7158(4) 0.0449(10) Uani 1 1 d .
H10A H 0.8671 0.1142 0.7465 0.067 Uiso 1 1 calc R
H10B H 0.7875 0.0834 0.6353 0.067 Uiso 1 1 calc R
H10C H 0.7198 0.0445 0.7694 0.067 Uiso 1 1 calc R
C11 C 0.6312(4) 0.7364(4) 0.8685(3) 0.0302(8) Uani 1 1 d .
C12 C 0.7929(4) 0.7195(3) 0.6862(3) 0.0280(8) Uani 1 1 d .
C13 C 0.7586(4) 0.5116(4) 0.8780(3) 0.0286(8) Uani 1 1 d .
C14 C 1.0753(3) 0.5368(4) 0.7341(4) 0.0315(8) Uani 1 1 d .
H14A H 1.1236 0.5966 0.6687 0.038 Uiso 1 1 calc R
H14B H 1.0736 0.5669 0.8137 0.038 Uiso 1 1 calc R
C15 C 1.1000(3) 0.3992(4) 0.7308(3) 0.0284(8) Uani 1 1 d .
C16 C 1.0738(3) 0.3520(4) 0.6241(3) 0.0316(8) Uani 1 1 d .
H16A H 1.0720 0.2543 0.6277 0.038 Uiso 1 1 calc R
H16B H 1.1217 0.3957 0.5490 0.038 Uiso 1 1 calc R
C17 C 1.1260(4) 0.3048(4) 0.8430(4) 0.0396(10) Uani 1 1 d .
H17A H 1.0784 0.2228 0.8420 0.059 Uiso 1 1 calc R
H17B H 1.0885 0.3464 0.9132 0.059 Uiso 1 1 calc R
H17C H 1.2280 0.2836 0.8471 0.059 Uiso 1 1 calc R
C18 C 0.1424(5) 0.9220(4) 0.7418(5) 0.0504(12) Uani 1 1 d .
H18 H 0.0575 0.8791 0.7675 0.060 Uiso 1 1 calc R
C19 C 0.3534(5) 1.0090(4) 0.7901(5) 0.0477(11) Uani 1 1 d .
H19 H 0.4162 1.0257 0.8464 0.057 Uiso 1 1 calc R
C20 C 0.2301(6) 0.9467(4) 0.8275(5) 0.0575(13) Uani 1 1 d .
C21 C 0.2982(5) 1.0231(5) 0.5835(5) 0.0581(13) Uani 1 1 d .
H21 H 0.3208 1.0496 0.5004 0.070 Uiso 1 1 calc R
C22 C 0.3841(5) 1.0477(5) 0.6650(6) 0.0629(15) Uani 1 1 d .
H22 H 0.4678 1.0923 0.6384 0.075 Uiso 1 1 calc R
C23 C 0.1743(5) 0.9573(5) 0.6236(5) 0.0597(14) Uani 1 1 d .
H23 H 0.1131 0.9377 0.5672 0.072 Uiso 1 1 calc R
C24 C 0.1931(8) 0.9076(6) 0.9558(5) 0.087(2) Uani 1 1 d .
H24A H 0.2772 0.9076 1.0003 0.130 Uiso 1 1 calc R
H24B H 0.1579 0.8181 0.9686 0.130 Uiso 1 1 calc R
H24C H 0.1194 0.9709 0.9843 0.130 Uiso 1 1 calc R
O1 O 0.6227(3) 0.8122(3) 0.9339(3) 0.0457(7) Uani 1 1 d .
O2 O 0.8722(3) 0.7951(3) 0.6381(3) 0.0380(7) Uani 1 1 d .
O3 O 0.8068(3) 0.4530(3) 0.9629(2) 0.0388(6) Uani 1 1 d .
Cr1 Cr 0.65351(5) 0.61294(5) 0.76157(5) 0.02378(13) Uani 1 1 d .
Pd1 Pd 0.88433(3) 0.45445(3) 0.69257(2) 0.02154(8) Uani 1 1 d .

loop_
_atom_site_aniso_label
_atom_site_aniso_U_11
_atom_site_aniso_U_22
_atom_site_aniso_U_33
_atom_site_aniso_U_23
_atom_site_aniso_U_13
_atom_site_aniso_U_12
C1 0.0183(16) 0.035(2) 0.038(2) -0.0127(17) 0.0029(15) -0.0079(15)
C2 0.0182(17) 0.043(2) 0.056(3) -0.022(2) 0.0110(17) -0.0074(16)
C3 0.0168(17) 0.046(2) 0.071(3) -0.029(2) -0.0059(19) 0.0046(17)
C4 0.029(2) 0.035(2) 0.065(3) -0.013(2) -0.025(2) 0.0057(17)
C5 0.0290(18) 0.039(2) 0.033(2) -0.0081(17) -0.0121(16) -0.0034(16)
C6 0.0174(15) 0.0321(19) 0.033(2) -0.0140(16) -0.0059(14) -0.0033(14)
C7 0.0246(17) 0.0330(19) 0.0270(19) -0.0155(15) -0.0027(14) -0.0006(15)
C8 0.0286(18) 0.0292(19) 0.040(2) -0.0165(17) -0.0056(16) -0.0035(15)
C9 0.0316(19) 0.032(2) 0.039(2) -0.0111(17) 0.0063(17) -0.0101(16)
C10 0.050(3) 0.030(2) 0.056(3) -0.011(2) -0.005(2) 0.0035(19)
C11 0.0268(18) 0.0295(19) 0.033(2) -0.0048(17) -0.0007(16) 0.0042(15)
C12 0.0295(18) 0.0261(18) 0.031(2) -0.0099(15) -0.0093(16) 0.0022(15)
C13 0.0222(17) 0.0293(19) 0.036(2) -0.0137(17) 0.0048(15) 0.0001(15)
C14 0.0199(16) 0.034(2) 0.041(2) -0.0045(17) -0.0013(15) -0.0033(15)
C15 0.0090(14) 0.0341(19) 0.041(2) -0.0047(17) -0.0004(14) 0.0053(14)
C16 0.0207(17) 0.040(2) 0.034(2) -0.0090(17) 0.0088(15) -0.0013(15)
C17 0.035(2) 0.037(2) 0.047(3) -0.0028(19) -0.0130(19) 0.0044(17)
C18 0.039(2) 0.039(2) 0.078(4) -0.019(2) -0.021(2) 0.0053(19)
C19 0.045(2) 0.034(2) 0.068(3) -0.018(2) -0.017(2) 0.0054(19)
C20 0.069(3) 0.038(3) 0.065(3) -0.012(2) -0.005(3) 0.012(2)
C21 0.055(3) 0.056(3) 0.063(3) -0.011(3) -0.012(3) 0.016(2)
C22 0.043(3) 0.051(3) 0.097(5) -0.021(3) -0.006(3) 0.004(2)
C23 0.052(3) 0.054(3) 0.077(4) -0.016(3) -0.022(3) 0.005(2)
C24 0.126(6) 0.063(4) 0.064(4) 0.005(3) -0.012(4) 0.021(4)
O1 0.0584(19) 0.0420(16) 0.0403(17) -0.0235(14) -0.0046(14) 0.0078(14)
O2 0.0354(14) 0.0311(14) 0.0472(17) -0.0023(13) -0.0019(13) -0.0066(12)
O3 0.0426(15) 0.0452(16) 0.0265(15) -0.0036(13) -0.0014(12) 0.0077(13)
Cr1 0.0176(3) 0.0242(3) 0.0310(3) -0.0101(2) -0.0017(2) 0.0010(2)
Pd1 0.01665(12) 0.02547(14) 0.02254(14) -0.00582(10) 0.00040(9) 0.00116(9)

loop_
_atom_type_symbol
_atom_type_description
_atom_type_scat_dispersion_real
_atom_type_scat_dispersion_imag
_atom_type_scat_source
C C 0.0033 0.0016 'International Tables Vol C Tables 4.2.6.8 and 6.1.1.4'
H H 0.0000 0.0000 'International Tables Vol C Tables 4.2.6.8 and 6.1.1.4'
O O 0.0106 0.0060 'International Tables Vol C Tables 4.2.6.8 and 6.1.1.4'
Cr Cr 0.3209 0.6236 'International Tables Vol C Tables 4.2.6.8 and 6.1.1.4'
Pd Pd -0.9988 1.0072 'International Tables Vol C Tables 4.2.6.8 and 6.1.1.4'

loop_
_geom_angle_atom_site_label_1
_geom_angle_atom_site_label_2
_geom_angle_atom_site_label_3
_geom_angle
C2 C1 C9 132.6(4)
C2 C1 C6 119.1(3)
C9 C1 C6 108.1(3)
C2 C1 Cr1 69.6(2)
C9 C1 Cr1 129.0(2)
C6 C1 Cr1 69.07(19)
C3 C2 C1 119.5(4)
C3 C2 Cr1 69.3(2)
C1 C2 Cr1 74.82(19)
C3 C2 H2 120.3
C1 C2 H2 120.3
Cr1 C2 H2 127.6
C2 C3 C4 121.1(4)
C2 C3 Cr1 74.6(2)
C4 C3 Cr1 72.1(2)
C2 C3 H3 119.5
C4 C3 H3 119.5
Cr1 C3 H3 125.7
C5 C4 C3 120.9(4)
C5 C4 Cr1 72.4(2)
C3 C4 Cr1 71.0(2)
C5 C4 H4 119.6
C3 C4 H4 119.6
Cr1 C4 H4 129.6
C4 C5 C6 119.4(4)
C4 C5 Cr1 71.3(2)
C6 C5 Cr1 73.1(2)
C4 C5 H5 120.3
C6 C5 H5 120.3
Cr1 C5 H5 127.3
C5 C6 C7 133.5(3)
C5 C6 C1 119.7(3)
C7 C6 C1 106.7(3)
C5 C6 Cr1 70.4(2)
C7 C6 Cr1 123.2(2)
C1 C6 Cr1 74.4(2)
C5 C6 Pd1 105.6(2)
C7 C6 Pd1 56.65(17)
C1 C6 Pd1 104.3(2)
Cr1 C6 Pd1 67.95(8)
C8 C7 C6 106.1(3)
C8 C7 Pd1 102.4(2)
C6 C7 Pd1 89.7(2)
C8 C7 H7 118.1
C6 C7 H7 118.1
Pd1 C7 H7 118.1
C9 C8 C7 109.9(3)
C9 C8 C10 126.2(4)
C7 C8 C10 123.8(4)
C8 C9 C1 108.8(3)
C8 C9 H9 125.6
C1 C9 H9 125.6
C8 C10 H10A 109.5
C8 C10 H10B 109.5
H10A C10 H10B 109.5
C8 C10 H10C 109.5
H10A C10 H10C 109.5
H10B C10 H10C 109.5
O1 C11 Cr1 177.6(3)
O2 C12 Cr1 174.4(3)
O3 C13 Cr1 169.5(3)
O3 C13 Pd1 112.2(3)
Cr1 C13 Pd1 77.99(14)
C15 C14 Pd1 70.13(19)
C15 C14 H14A 116.6
Pd1 C14 H14A 116.6
C15 C14 H14B 116.6
Pd1 C14 H14B 116.6
H14A C14 H14B 113.6
C14 C15 C16 117.0(3)
C14 C15 C17 120.9(4)
C16 C15 C17 121.1(3)
C14 C15 Pd1 71.81(18)
C16 C15 Pd1 71.09(19)
C17 C15 Pd1 117.8(2)
C15 C16 Pd1 70.7(2)
C15 C16 H16A 116.6
Pd1 C16 H16A 116.6
C15 C16 H16B 116.6
Pd1 C16 H16B 116.6
H16A C16 H16B 113.5
C15 C17 H17A 109.5
C15 C17 H17B 109.5
H17A C17 H17B 109.5
C15 C17 H17C 109.5
H17A C17 H17C 109.5
H17B C17 H17C 109.5
C23 C18 C20 121.9(5)
C23 C18 H18 119.0
C20 C18 H18 119.0
C20 C19 C22 118.3(5)
C20 C19 H19 120.8
C22 C19 H19 120.8
C19 C20 C18 119.0(5)
C19 C20 C24 120.1(5)
C18 C20 C24 121.0(5)
C22 C21 C23 118.8(5)
C22 C21 H21 120.6
C23 C21 H21 120.6
C21 C22 C19 121.9(5)
C21 C22 H22 119.0
C19 C22 H22 119.0
C18 C23 C21 120.1(5)
C18 C23 H23 120.0
C21 C23 H23 120.0
C20 C24 H24A 109.5
C20 C24 H24B 109.5
H24A C24 H24B 109.5
C20 C24 H24C 109.5
H24A C24 H24C 109.5
H24B C24 H24C 109.5
C12 Cr1 C11 84.16(16)
C12 Cr1 C13 98.84(15)
C11 Cr1 C13 84.44(16)
C12 Cr1 C3 129.22(16)
C11 Cr1 C3 88.64(16)
C13 Cr1 C3 130.42(17)
C12 Cr1 C4 97.76(16)
C11 Cr1 C4 105.65(16)
C13 Cr1 C4 161.37(16)
C3 Cr1 C4 36.96(16)
C12 Cr1 C5 87.87(15)
C11 Cr1 C5 139.35(15)
C13 Cr1 C5 136.21(15)
C3 Cr1 C5 66.28(15)
C4 Cr1 C5 36.32(15)
C12 Cr1 C6 107.39(14)
C11 Cr1 C6 165.66(14)
C13 Cr1 C6 101.68(14)
C3 Cr1 C6 77.49(14)
C4 Cr1 C6 65.09(14)
C5 Cr1 C6 36.45(13)
C12 Cr1 C2 163.26(16)
C11 Cr1 C2 100.85(15)
C13 Cr1 C2 97.54(16)
C3 Cr1 C2 36.13(15)
C4 Cr1 C2 65.54(16)
C5 Cr1 C2 77.91(15)
C6 Cr1 C2 65.69(13)
C12 Cr1 C1 142.99(15)
C11 Cr1 C1 132.83(15)
C13 Cr1 C1 85.66(14)
C3 Cr1 C1 64.21(14)
C4 Cr1 C1 75.99(14)
C5 Cr1 C1 65.32(13)
C6 Cr1 C1 36.57(12)
C2 Cr1 C1 35.54(13)
C12 Cr1 Pd1 70.85(11)
C11 Cr1 Pd1 131.53(11)
C13 Cr1 Pd1 60.46(11)
C3 Cr1 Pd1 139.25(11)
C4 Cr1 Pd1 118.11(12)
C5 Cr1 Pd1 81.84(10)
C6 Cr1 Pd1 61.92(8)
C2 Cr1 Pd1 115.06(10)
C1 Cr1 Pd1 80.05(9)
C15 Pd1 C16 38.24(14)
C15 Pd1 C14 38.06(13)
C16 Pd1 C14 67.49(14)
C15 Pd1 C7 132.66(14)
C16 Pd1 C7 99.64(14)
C14 Pd1 C7 166.22(14)
C15 Pd1 C13 107.03(13)
C16 Pd1 C13 142.61(13)
C14 Pd1 C13 91.29(13)
C7 Pd1 C13 102.28(12)
C15 Pd1 C6 165.92(12)
C16 Pd1 C6 131.55(13)
C14 Pd1 C6 156.00(12)
C7 Pd1 C6 33.69(12)
C13 Pd1 C6 78.95(12)
C15 Pd1 Cr1 141.65(11)
C16 Pd1 Cr1 172.85(10)
C14 Pd1 Cr1 109.02(10)
C7 Pd1 Cr1 83.19(9)
C13 Pd1 Cr1 41.55(9)
C6 Pd1 Cr1 50.13(8)

loop_
_geom_bond_atom_site_label_1
_geom_bond_atom_site_label_2
_geom_bond_distance
C1 C2 1.412(5)
C1 C9 1.421(5)
C1 C6 1.451(5)
C1 Cr1 2.345(3)
C2 C3 1.393(6)
C2 Cr1 2.278(3)
C2 H2 0.9500
C3 C4 1.406(6)
C3 Cr1 2.210(4)
C3 H3 0.9500
C4 C5 1.391(6)
C4 Cr1 2.225(4)
C4 H4 0.9500
C5 C6 1.412(5)
C5 Cr1 2.240(4)
C5 H5 0.9500
C6 C7 1.450(5)
C6 Cr1 2.274(3)
C6 Pd1 2.614(3)
C7 C8 1.448(5)
C7 Pd1 2.184(3)
C7 H7 1.0000
C8 C9 1.375(5)
C8 C10 1.490(5)
C9 H9 0.9500
C10 H10A 0.9800
C10 H10B 0.9800
C10 H10C 0.9800
C11 O1 1.136(4)
C11 Cr1 1.853(4)
C12 O2 1.162(4)
C12 Cr1 1.846(4)
C13 O3 1.164(4)
C13 Cr1 1.862(4)
C13 Pd1 2.443(4)
C14 C15 1.407(5)
C14 Pd1 2.168(3)
C14 H14A 0.9900
C14 H14B 0.9900
C15 C16 1.408(5)
C15 C17 1.503(5)
C15 Pd1 2.146(3)
C16 Pd1 2.152(3)
C16 H16A 0.9900
C16 H16B 0.9900
C17 H17A 0.9800
C17 H17B 0.9800
C17 H17C 0.9800
C18 C23 1.346(7)
C18 C20 1.391(7)
C18 H18 0.9500
C19 C20 1.378(7)
C19 C22 1.422(7)
C19 H19 0.9500
C20 C24 1.467(7)
C21 C22 1.343(7)
C21 C23 1.406(7)
C21 H21 0.9500
C22 H22 0.9500
C23 H23 0.9500
C24 H24A 0.9800
C24 H24B 0.9800
C24 H24C 0.9800
Cr1 Pd1 2.7466(6)

loop_
_geom_torsion_atom_site_label_1
_geom_torsion_atom_site_label_2
_geom_torsion_atom_site_label_3
_geom_torsion_atom_site_label_4
_geom_torsion
C9 C1 C2 C3 179.8(4)
C6 C1 C2 C3 5.0(5)
Cr1 C1 C2 C3 54.9(3)
C9 C1 C2 Cr1 124.9(4)
C6 C1 C2 Cr1 -50.0(3)
C1 C2 C3 C4 -0.2(6)
Cr1 C2 C3 C4 57.4(3)
C1 C2 C3 Cr1 -57.6(3)
C2 C3 C4 C5 -3.9(6)
Cr1 C3 C4 C5 54.6(3)
C2 C3 C4 Cr1 -58.6(3)
C3 C4 C5 C6 3.1(5)
Cr1 C4 C5 C6 57.1(3)
C3 C4 C5 Cr1 -54.0(3)
C4 C5 C6 C7 -173.9(3)
Cr1 C5 C6 C7 -117.7(4)
C4 C5 C6 C1 1.7(5)
Cr1 C5 C6 C1 57.9(3)
C4 C5 C6 Cr1 -56.2(3)
C4 C5 C6 Pd1 -115.3(3)
Cr1 C5 C6 Pd1 -59.15(14)
C2 C1 C6 C5 -5.7(5)
C9 C1 C6 C5 178.3(3)
Cr1 C1 C6 C5 -56.0(3)
C2 C1 C6 C7 170.9(3)
C9 C1 C6 C7 -5.1(4)
Cr1 C1 C6 C7 120.7(2)
C2 C1 C6 Cr1 50.2(3)
C9 C1 C6 Cr1 -125.8(3)
C2 C1 C6 Pd1 112.0(3)
C9 C1 C6 Pd1 -64.1(3)
Cr1 C1 C6 Pd1 61.72(12)
C5 C6 C7 C8 -177.6(4)
C1 C6 C7 C8 6.4(4)
Cr1 C6 C7 C8 88.4(3)
Pd1 C6 C7 C8 102.8(3)
C5 C6 C7 Pd1 79.5(4)
C1 C6 C7 Pd1 -96.4(2)
Cr1 C6 C7 Pd1 -14.5(3)
C6 C7 C8 C9 -5.6(4)
Pd1 C7 C8 C9 87.7(3)
C6 C7 C8 C10 176.2(3)
Pd1 C7 C8 C10 -90.5(4)
C7 C8 C9 C1 2.5(4)
C10 C8 C9 C1 -179.4(4)
C2 C1 C9 C8 -173.6(4)
C6 C1 C9 C8 1.7(4)
Cr1 C1 C9 C8 -75.7(4)
Pd1 C14 C15 C16 56.6(3)
Pd1 C14 C15 C17 -112.1(3)
C14 C15 C16 Pd1 -57.0(3)
C17 C15 C16 Pd1 111.7(3)
C22 C19 C20 C18 1.2(6)
C22 C19 C20 C24 -178.8(4)
C23 C18 C20 C19 0.0(7)
C23 C18 C20 C24 179.9(5)
C23 C21 C22 C19 0.1(7)
C20 C19 C22 C21 -1.2(7)
C20 C18 C23 C21 -1.1(7)
C22 C21 C23 C18 1.1(7)
O3 C13 Cr1 C12 131.1(17)
Pd1 C13 Cr1 C12 -61.98(13)
O3 C13 Cr1 C11 47.9(17)
Pd1 C13 Cr1 C11 -145.16(13)
O3 C13 Cr1 C3 -35.5(18)
Pd1 C13 Cr1 C3 131.39(16)
O3 C13 Cr1 C4 -76.1(19)
Pd1 C13 Cr1 C4 90.8(5)
O3 C13 Cr1 C5 -132.7(17)
Pd1 C13 Cr1 C5 34.2(2)
O3 C13 Cr1 C6 -119.0(17)
Pd1 C13 Cr1 C6 47.96(12)
O3 C13 Cr1 C2 -52.3(18)
Pd1 C13 Cr1 C2 114.59(12)
O3 C13 Cr1 C1 -85.9(17)
Pd1 C13 Cr1 C1 81.02(11)
O3 C13 Cr1 Pd1 -166.9(18)
C2 C3 Cr1 C12 168.1(2)
C4 C3 Cr1 C12 37.4(3)
C2 C3 Cr1 C11 -110.6(3)
C4 C3 Cr1 C11 118.7(3)
C2 C3 Cr1 C13 -29.1(3)
C4 C3 Cr1 C13 -159.8(2)
C2 C3 Cr1 C4 130.7(4)
C2 C3 Cr1 C5 102.3(3)
C4 C3 Cr1 C5 -28.4(2)
C2 C3 Cr1 C6 65.7(3)
C4 C3 Cr1 C6 -65.0(2)
C4 C3 Cr1 C2 -130.7(4)
C2 C3 Cr1 C1 29.5(2)
C4 C3 Cr1 C1 -101.3(3)
C2 C3 Cr1 Pd1 60.7(3)
C4 C3 Cr1 Pd1 -70.0(3)
C5 C4 Cr1 C12 75.6(2)
C3 C4 Cr1 C12 -151.7(3)
C5 C4 Cr1 C11 161.7(2)
C3 C4 Cr1 C11 -65.6(3)
C5 C4 Cr1 C13 -77.3(6)
C3 C4 Cr1 C13 55.5(6)
C5 C4 Cr1 C3 -132.7(4)
C3 C4 Cr1 C5 132.7(4)
C5 C4 Cr1 C6 -30.0(2)
C3 C4 Cr1 C6 102.7(3)
C5 C4 Cr1 C2 -103.3(3)
C3 C4 Cr1 C2 29.4(2)
C5 C4 Cr1 C1 -67.2(2)
C3 C4 Cr1 C1 65.5(2)
C5 C4 Cr1 Pd1 3.2(3)
C3 C4 Cr1 Pd1 135.9(2)
C4 C5 Cr1 C12 -106.2(2)
C6 C5 Cr1 C12 123.6(2)
C4 C5 Cr1 C11 -27.7(3)
C6 C5 Cr1 C11 -157.9(2)
C4 C5 Cr1 C13 153.2(3)
C6 C5 Cr1 C13 23.1(3)
C4 C5 Cr1 C3 28.8(2)
C6 C5 Cr1 C3 -101.3(2)
C6 C5 Cr1 C4 -130.2(3)
C4 C5 Cr1 C6 130.2(3)
C4 C5 Cr1 C2 64.9(2)
C6 C5 Cr1 C2 -65.2(2)
C4 C5 Cr1 C1 100.1(2)
C6 C5 Cr1 C1 -30.07(19)
C4 C5 Cr1 Pd1 -177.1(2)
C6 C5 Cr1 Pd1 52.68(19)
C5 C6 Cr1 C12 -60.7(2)
C7 C6 Cr1 C12 69.2(3)
C1 C6 Cr1 C12 169.2(2)
Pd1 C6 Cr1 C12 56.17(13)
C5 C6 Cr1 C11 81.9(6)
C7 C6 Cr1 C11 -148.2(5)
C1 C6 Cr1 C11 -48.2(7)
Pd1 C6 Cr1 C11 -161.2(6)
C5 C6 Cr1 C13 -163.9(2)
C7 C6 Cr1 C13 -34.1(3)
C1 C6 Cr1 C13 65.9(2)
Pd1 C6 Cr1 C13 -47.09(13)
C5 C6 Cr1 C3 66.9(2)
C7 C6 Cr1 C3 -163.3(3)
C1 C6 Cr1 C3 -63.3(2)
Pd1 C6 Cr1 C3 -176.31(14)
C5 C6 Cr1 C4 29.9(2)
C7 C6 Cr1 C4 159.8(3)
C1 C6 Cr1 C4 -100.2(2)
Pd1 C6 Cr1 C4 146.77(16)
C7 C6 Cr1 C5 129.9(4)
C1 C6 Cr1 C5 -130.2(3)
Pd1 C6 Cr1 C5 116.8(2)
C5 C6 Cr1 C2 103.0(2)
C7 C6 Cr1 C2 -127.2(3)
C1 C6 Cr1 C2 -27.2(2)
Pd1 C6 Cr1 C2 -140.16(15)
C5 C6 Cr1 C1 130.2(3)
C7 C6 Cr1 C1 -100.0(4)
Pd1 C6 Cr1 C1 -113.0(2)
C5 C6 Cr1 Pd1 -116.8(2)
C7 C6 Cr1 Pd1 13.0(2)
C1 C6 Cr1 Pd1 113.0(2)
C3 C2 Cr1 C12 -33.8(6)
C1 C2 Cr1 C12 96.6(5)
C3 C2 Cr1 C11 72.3(3)
C1 C2 Cr1 C11 -157.3(2)
C3 C2 Cr1 C13 158.1(3)
C1 C2 Cr1 C13 -71.5(3)
C1 C2 Cr1 C3 130.4(4)
C3 C2 Cr1 C4 -30.0(3)
C1 C2 Cr1 C4 100.3(3)
C3 C2 Cr1 C5 -66.2(3)
C1 C2 Cr1 C5 64.2(2)
C3 C2 Cr1 C6 -102.5(3)
C1 C2 Cr1 C6 27.9(2)
C3 C2 Cr1 C1 -130.4(4)
C3 C2 Cr1 Pd1 -141.1(2)
C1 C2 Cr1 Pd1 -10.7(3)
C2 C1 Cr1 C12 -151.6(3)
C9 C1 Cr1 C12 79.4(4)
C6 C1 Cr1 C12 -17.4(3)
C2 C1 Cr1 C11 31.1(3)
C9 C1 Cr1 C11 -97.8(4)
C6 C1 Cr1 C11 165.4(2)
C2 C1 Cr1 C13 109.4(3)
C9 C1 Cr1 C13 -19.5(4)
C6 C1 Cr1 C13 -116.3(2)
C2 C1 Cr1 C3 -29.9(3)
C9 C1 Cr1 C3 -158.9(4)
C6 C1 Cr1 C3 104.3(2)
C2 C1 Cr1 C4 -67.4(3)
C9 C1 Cr1 C4 163.7(4)
C6 C1 Cr1 C4 66.9(2)
C2 C1 Cr1 C5 -104.3(3)
C9 C1 Cr1 C5 126.7(4)
C6 C1 Cr1 C5 30.0(2)
C2 C1 Cr1 C6 -134.3(3)
C9 C1 Cr1 C6 96.8(4)
C9 C1 Cr1 C2 -129.0(5)
C6 C1 Cr1 C2 134.3(3)
C2 C1 Cr1 Pd1 170.2(2)
C9 C1 Cr1 Pd1 41.2(3)
C6 C1 Cr1 Pd1 -55.55(18)
C14 C15 Pd1 C16 128.1(3)
C17 C15 Pd1 C16 -115.9(4)
C16 C15 Pd1 C14 -128.1(3)
C17 C15 Pd1 C14 115.9(4)
C14 C15 Pd1 C7 164.9(2)
C16 C15 Pd1 C7 36.7(3)
C17 C15 Pd1 C7 -79.2(3)
C14 C15 Pd1 C13 -69.3(2)
C16 C15 Pd1 C13 162.5(2)
C17 C15 Pd1 C13 46.6(3)
C14 C15 Pd1 C6 177.3(5)
C16 C15 Pd1 C6 49.1(6)
C17 C15 Pd1 C6 -66.8(7)
C14 C15 Pd1 Cr1 -40.3(3)
C16 C15 Pd1 Cr1 -168.46(17)
C17 C15 Pd1 Cr1 75.6(3)
C15 C16 Pd1 C14 31.7(2)
C15 C16 Pd1 C7 -153.5(2)
C15 C16 Pd1 C13 -28.2(3)
C15 C16 Pd1 C6 -165.77(19)
C15 C14 Pd1 C16 -31.8(2)
C15 C14 Pd1 C7 -53.6(7)
C15 C14 Pd1 C13 116.5(2)
C15 C14 Pd1 C6 -178.4(3)
C15 C14 Pd1 Cr1 154.9(2)
C8 C7 Pd1 C15 68.2(3)
C6 C7 Pd1 C15 174.6(2)
C8 C7 Pd1 C16 90.3(3)
C6 C7 Pd1 C16 -163.3(2)
C8 C7 Pd1 C14 110.6(6)
C6 C7 Pd1 C14 -143.0(5)
C8 C7 Pd1 C13 -59.2(2)
C6 C7 Pd1 C13 47.2(2)
C8 C7 Pd1 C6 -106.4(3)
C8 C7 Pd1 Cr1 -96.4(2)
C6 C7 Pd1 Cr1 10.04(19)
O3 C13 Pd1 C15 -29.5(3)
Cr1 C13 Pd1 C15 153.01(12)
O3 C13 Pd1 C16 -11.7(4)
Cr1 C13 Pd1 C16 170.84(17)
O3 C13 Pd1 C14 -64.8(3)
Cr1 C13 Pd1 C14 117.78(13)
O3 C13 Pd1 C7 112.8(3)
Cr1 C13 Pd1 C7 -64.62(14)
O3 C13 Pd1 C6 137.3(3)
Cr1 C13 Pd1 C6 -40.14(11)
O3 C13 Pd1 Cr1 177.5(3)
C5 C6 Pd1 C15 -148.8(5)
C7 C6 Pd1 C15 -16.5(6)
C1 C6 Pd1 C15 84.3(6)
Cr1 C6 Pd1 C15 150.5(5)
C5 C6 Pd1 C16 -110.0(3)
C7 C6 Pd1 C16 22.2(3)
C1 C6 Pd1 C16 123.0(2)
Cr1 C6 Pd1 C16 -170.83(14)
C5 C6 Pd1 C14 27.1(5)
C7 C6 Pd1 C14 159.4(3)
C1 C6 Pd1 C14 -99.9(4)
Cr1 C6 Pd1 C14 -33.7(4)
C5 C6 Pd1 C7 -132.2(4)
C1 C6 Pd1 C7 100.8(3)
Cr1 C6 Pd1 C7 167.0(3)
C5 C6 Pd1 C13 94.6(3)
C7 C6 Pd1 C13 -133.1(2)
C1 C6 Pd1 C13 -32.3(2)
Cr1 C6 Pd1 C13 33.85(11)
C5 C6 Pd1 Cr1 60.8(2)
C7 C6 Pd1 Cr1 -167.0(3)
C1 C6 Pd1 Cr1 -66.2(2)
C12 Cr1 Pd1 C15 68.19(19)
C11 Cr1 Pd1 C15 5.0(2)
C13 Cr1 Pd1 C15 -44.4(2)
C3 Cr1 Pd1 C15 -163.3(2)
C4 Cr1 Pd1 C15 156.8(2)
C5 Cr1 Pd1 C15 158.77(18)
C6 Cr1 Pd1 C15 -168.85(18)
C2 Cr1 Pd1 C15 -128.7(2)
C1 Cr1 Pd1 C15 -135.01(18)
C12 Cr1 Pd1 C14 43.24(16)
C11 Cr1 Pd1 C14 -19.92(19)
C13 Cr1 Pd1 C14 -69.33(16)
C3 Cr1 Pd1 C14 171.7(2)
C4 Cr1 Pd1 C14 131.90(17)
C5 Cr1 Pd1 C14 133.82(15)
C6 Cr1 Pd1 C14 166.20(15)
C2 Cr1 Pd1 C14 -153.68(17)
C1 Cr1 Pd1 C14 -159.96(14)
C12 Cr1 Pd1 C7 -130.19(15)
C11 Cr1 Pd1 C7 166.65(18)
C13 Cr1 Pd1 C7 117.24(15)
C3 Cr1 Pd1 C7 -1.7(2)
C4 Cr1 Pd1 C7 -41.54(16)
C5 Cr1 Pd1 C7 -39.62(14)
C6 Cr1 Pd1 C7 -7.24(14)
C2 Cr1 Pd1 C7 32.89(16)
C1 Cr1 Pd1 C7 26.60(13)
C12 Cr1 Pd1 C13 112.57(17)
C11 Cr1 Pd1 C13 49.4(2)
C3 Cr1 Pd1 C13 -118.9(2)
C4 Cr1 Pd1 C13 -158.77(18)
C5 Cr1 Pd1 C13 -156.86(15)
C6 Cr1 Pd1 C13 -124.47(16)
C2 Cr1 Pd1 C13 -84.35(18)
C1 Cr1 Pd1 C13 -90.63(16)
C12 Cr1 Pd1 C6 -122.96(15)
C11 Cr1 Pd1 C6 173.88(19)
C13 Cr1 Pd1 C6 124.47(16)
C3 Cr1 Pd1 C6 5.5(2)
C4 Cr1 Pd1 C6 -34.30(16)
C5 Cr1 Pd1 C6 -32.38(14)
C2 Cr1 Pd1 C6 40.12(16)
C1 Cr1 Pd1 C6 33.84(14)
